data_4317317
loop_
_publ_author_name
'Cassandra E. Searls'
'Scott T. Kleespies'
'Matthew L. Eppright'
'Sarina C. Schwartz'
'Glenn P. A. Yap'
'Robert C. Scarrow'

_publ_section_title
;
 Trigonal Bi- and Monopyramidal Cobalt(II) Complexes of a Novel
 Guanidine-Based Tripodal Ligand
;
_journal_name_full 'Inorganic Chemistry'
_journal_page_first 11261
_journal_page_last 11263
_journal_paper_doi 10.1021/ic101612f
_journal_volume 49
_journal_year 2010
_chemical_formula_sum 'C79 H110 B2 Co N10 O'
_chemical_formula_weight 1296.32
_chemical_name_systematic
;
 ?
;
_space_group_IT_number 2
_symmetry_cell_setting triclinic
_symmetry_space_group_name_Hall '-P 1'
_symmetry_space_group_name_H-M 'P -1'
_atom_sites_solution_hydrogens geom
_atom_sites_solution_primary direct
_atom_sites_solution_secondary difmap
_audit_creation_method SHELXL-97
_cell_angle_alpha 84.654(7)
_cell_angle_beta 81.050(8)
_cell_angle_gamma 88.922(8)
_cell_formula_units_Z 2
_cell_length_a 13.736(6)
_cell_length_b 15.958(7)
_cell_length_c 17.452(8)
_cell_measurement_reflns_used 938
_cell_measurement_temperature 200(2)
_cell_measurement_theta_max 28.34
_cell_measurement_theta_min 1.50
_cell_volume 3762(3)
_computing_cell_refinement 'SAINT (Bruker, 2002)'
_computing_data_collection 'SMART (Bruker, 2002)'
_computing_data_reduction SAINT
_computing_molecular_graphics 'SHELXTL (Sheldrick, 2001)'
_computing_publication_material 'SHELXTL (Sheldrick, 2001)'
_computing_structure_refinement 'SHELXL-97 (Sheldrick, 1997)'
_computing_structure_solution 'SHELXS-97 (Sheldrick, 1990)'
_diffrn_ambient_temperature 200(2)
_diffrn_detector_area_resol_mean 836.6
_diffrn_measured_fraction_theta_full 0.999
_diffrn_measured_fraction_theta_max 0.989
_diffrn_measurement_device_type 'Bruker AXS APEX diffractometer'
_diffrn_measurement_method \w
_diffrn_radiation_monochromator graphite
_diffrn_radiation_source 'fine-focus sealed tube'
_diffrn_radiation_type MoK\a
_diffrn_radiation_wavelength 0.71073
_diffrn_reflns_av_R_equivalents 0.0995
_diffrn_reflns_av_sigmaI/netI 0.1814
_diffrn_reflns_limit_h_max 18
_diffrn_reflns_limit_h_min -18
_diffrn_reflns_limit_k_max 19
_diffrn_reflns_limit_k_min -21
_diffrn_reflns_limit_l_max 23
_diffrn_reflns_limit_l_min -23
_diffrn_reflns_number 38630
_diffrn_reflns_theta_full 25.00
_diffrn_reflns_theta_max 28.34
_diffrn_reflns_theta_min 1.50
_diffrn_standards_decay_% 1
_diffrn_standards_interval_count 0
_diffrn_standards_interval_time 0
_diffrn_standards_number 0
_exptl_absorpt_coefficient_mu 0.278
_exptl_absorpt_correction_T_max 0.9322
_exptl_absorpt_correction_T_min 0.9218
_exptl_absorpt_correction_type multi-scan
_exptl_absorpt_process_details 'SADABS (Sheldrick, 2003)'
_exptl_crystal_colour blue
_exptl_crystal_density_diffrn 1.144
_exptl_crystal_density_method 'not measured'
_exptl_crystal_description block
_exptl_crystal_F_000 1398
_exptl_crystal_size_max 0.30
_exptl_crystal_size_mid 0.29
_exptl_crystal_size_min 0.26
_refine_diff_density_max 0.403
_refine_diff_density_min -0.351
_refine_diff_density_rms 0.061
_refine_ls_extinction_method none
_refine_ls_goodness_of_fit_ref 1.028
_refine_ls_hydrogen_treatment mixed
_refine_ls_matrix_type full
_refine_ls_number_parameters 875
_refine_ls_number_reflns 18591
_refine_ls_number_restraints 40
_refine_ls_restrained_S_all 1.028
_refine_ls_R_factor_all 0.1677
_refine_ls_R_factor_gt 0.0708
_refine_ls_shift/su_max 0.001
_refine_ls_shift/su_mean 0.000
_refine_ls_structure_factor_coef Fsqd
_refine_ls_weighting_details 'calc w=1/[\s^2^(Fo^2^)+(0.0384P)^2^] where P=(Fo^2^+2Fc^2^)/3'
_refine_ls_weighting_scheme calc
_refine_ls_wR_factor_gt 0.1387
_refine_ls_wR_factor_ref 0.1751
_reflns_number_gt 8609
_reflns_number_total 18591
_reflns_threshold_expression >2sigma(I)
_cod_data_source_file ic101612f_si_002_2.cif
_cod_data_source_block robs002
_cod_depositor_comments
;
The following automatic conversions were performed:

'_symmetry_cell_setting' value 'Triclinic' changed to 'triclinic'
according to the built-in table from CIF Core dictionary named
'cif_core.dic' version 2.4.1 from 2010-06-29.

Automatic conversion script
Id: cif_fix_values 1646 2011-03-28 12:23:43Z adriana 
;
_cod_database_code 4317317

loop_
_symmetry_equiv_pos_as_xyz
'x, y, z'
'-x, -y, -z'

loop_
_atom_site_label
_atom_site_type_symbol
_atom_site_fract_x
_atom_site_fract_y
_atom_site_fract_z
_atom_site_U_iso_or_equiv
_atom_site_adp_type
_atom_site_occupancy
_atom_site_symmetry_multiplicity
_atom_site_calc_flag
_atom_site_refinement_flags
_atom_site_disorder_assembly
_atom_site_disorder_group
Co1 Co 0.70869(3) 0.66681(3) 0.71179(2) 0.02928(13) Uani 1 1 d . . .
B1 B 0.7696(3) 0.3108(2) 0.0456(2) 0.0370(9) Uani 1 1 d . . .
B2 B 0.6554(3) 0.2234(2) 0.5530(2) 0.0366(9) Uani 1 1 d . . .
N1 N 0.57610(17) 0.60986(15) 0.70892(14) 0.0295(6) Uani 1 1 d . . .
N2 N 0.63694(17) 0.72936(16) 0.79700(14) 0.0323(6) Uani 1 1 d . . .
N3 N 0.7460(2) 0.83133(17) 0.81712(15) 0.0365(7) Uani 1 1 d . . .
H3 H 0.758(2) 0.862(2) 0.8454(19) 0.044 Uiso 1 1 d . . .
N4 N 0.6200(2) 0.78795(18) 0.91653(16) 0.0414(7) Uani 1 1 d . . .
H4 H 0.578(2) 0.753(2) 0.936(2) 0.050 Uiso 1 1 d . . .
N5 N 0.70360(17) 0.71022(15) 0.60218(14) 0.0305(6) Uani 1 1 d . . .
N6 N 0.85832(19) 0.76951(16) 0.56021(15) 0.0338(7) Uani 1 1 d . . .
H6 H 0.895(2) 0.802(2) 0.5307(18) 0.041 Uiso 1 1 d . . .
N7 N 0.72763(19) 0.81709(18) 0.49930(16) 0.0388(7) Uani 1 1 d . . .
H7 H 0.674(2) 0.824(2) 0.500(2) 0.047 Uiso 1 1 d . . .
N8 N 0.75840(18) 0.55076(15) 0.73143(14) 0.0327(6) Uani 1 1 d . . .
N9 N 0.9080(2) 0.56922(18) 0.77227(17) 0.0403(7) Uani 1 1 d . . .
H9 H 0.961(2) 0.550(2) 0.7740(19) 0.048 Uiso 1 1 d . . .
N10 N 0.8816(2) 0.44770(19) 0.71694(17) 0.0434(8) Uani 1 1 d . . .
H10 H 0.851(3) 0.423(2) 0.692(2) 0.052 Uiso 1 1 d . . .
C1 C 0.6669(2) 0.7814(2) 0.84339(18) 0.0342(8) Uani 1 1 d . . .
C2 C 0.7848(2) 0.8526(2) 0.73482(18) 0.0377(8) Uani 1 1 d . . .
H2A H 0.7948 0.7990 0.7091 0.045 Uiso 1 1 calc R . .
C3 C 0.7136(3) 0.9078(2) 0.6933(2) 0.0541(10) Uani 1 1 d . . .
H3A H 0.6498 0.8794 0.6992 0.081 Uiso 1 1 calc R . .
H3B H 0.7404 0.9177 0.6378 0.081 Uiso 1 1 calc R . .
H3C H 0.7046 0.9617 0.7162 0.081 Uiso 1 1 calc R . .
C4 C 0.8847(3) 0.8938(2) 0.7295(2) 0.0527(10) Uani 1 1 d . . .
H4A H 0.9284 0.8558 0.7557 0.079 Uiso 1 1 calc R . .
H4B H 0.8767 0.9465 0.7547 0.079 Uiso 1 1 calc R . .
H4C H 0.9134 0.9059 0.6746 0.079 Uiso 1 1 calc R . .
C5 C 0.6462(2) 0.8425(2) 0.97351(19) 0.0444(9) Uani 1 1 d . . .
H5A H 0.6793 0.8940 0.9447 0.053 Uiso 1 1 calc R . .
C6 C 0.5532(3) 0.8689(2) 1.0241(2) 0.0549(10) Uani 1 1 d . . .
H6A H 0.5111 0.9015 0.9917 0.082 Uiso 1 1 calc R . .
H6B H 0.5704 0.9036 1.0635 0.082 Uiso 1 1 calc R . .
H6C H 0.5177 0.8188 1.0500 0.082 Uiso 1 1 calc R . .
C7 C 0.7170(3) 0.7973(3) 1.0219(2) 0.0760(14) Uani 1 1 d . . .
H7A H 0.7762 0.7807 0.9876 0.114 Uiso 1 1 calc R . .
H7B H 0.6852 0.7471 1.0510 0.114 Uiso 1 1 calc R . .
H7C H 0.7355 0.8350 1.0585 0.114 Uiso 1 1 calc R . .
C8 C 0.5435(2) 0.6849(2) 0.82643(18) 0.0376(8) Uani 1 1 d . . .
H8A H 0.4963 0.7229 0.8551 0.045 Uiso 1 1 calc R . .
H8B H 0.5554 0.6356 0.8627 0.045 Uiso 1 1 calc R . .
C9 C 0.5010(2) 0.6562(2) 0.75844(18) 0.0368(8) Uani 1 1 d . . .
H9A H 0.4436 0.6194 0.7780 0.044 Uiso 1 1 calc R . .
H9B H 0.4781 0.7057 0.7273 0.044 Uiso 1 1 calc R . .
C10 C 0.7612(2) 0.76374(19) 0.55407(17) 0.0312(7) Uani 1 1 d . . .
C11 C 0.9158(2) 0.7025(2) 0.59471(19) 0.0376(8) Uani 1 1 d . . .
H11A H 0.8815 0.6856 0.6486 0.045 Uiso 1 1 calc R . .
C12 C 1.0167(2) 0.7359(2) 0.6010(2) 0.0518(10) Uani 1 1 d . . .
H12A H 1.0090 0.7850 0.6313 0.078 Uiso 1 1 calc R . .
H12B H 1.0521 0.7524 0.5487 0.078 Uiso 1 1 calc R . .
H12C H 1.0541 0.6920 0.6270 0.078 Uiso 1 1 calc R . .
C13 C 0.9238(3) 0.6260(2) 0.5499(2) 0.0604(11) Uani 1 1 d . . .
H13A H 0.8576 0.6056 0.5473 0.091 Uiso 1 1 calc R . .
H13B H 0.9606 0.5818 0.5761 0.091 Uiso 1 1 calc R . .
H13C H 0.9584 0.6408 0.4970 0.091 Uiso 1 1 calc R . .
C14 C 0.7856(2) 0.8680(2) 0.43471(18) 0.0390(8) Uani 1 1 d . . .
H14A H 0.8398 0.8958 0.4551 0.047 Uiso 1 1 calc R . .
C15 C 0.8314(3) 0.8142(3) 0.3716(2) 0.0687(12) Uani 1 1 d . . .
H15A H 0.8739 0.7713 0.3934 0.103 Uiso 1 1 calc R . .
H15B H 0.8708 0.8498 0.3296 0.103 Uiso 1 1 calc R . .
H15C H 0.7793 0.7868 0.3507 0.103 Uiso 1 1 calc R . .
C16 C 0.7198(3) 0.9361(2) 0.4031(2) 0.0602(11) Uani 1 1 d . . .
H16A H 0.6930 0.9711 0.4447 0.090 Uiso 1 1 calc R . .
H16B H 0.6656 0.9099 0.3837 0.090 Uiso 1 1 calc R . .
H16C H 0.7584 0.9712 0.3604 0.090 Uiso 1 1 calc R . .
C17 C 0.6025(2) 0.69983(19) 0.58591(18) 0.0349(8) Uani 1 1 d . . .
H17A H 0.6032 0.7002 0.5291 0.042 Uiso 1 1 calc R . .
H17B H 0.5604 0.7471 0.6047 0.042 Uiso 1 1 calc R . .
C18 C 0.5612(2) 0.6174(2) 0.62662(17) 0.0369(8) Uani 1 1 d . . .
H18A H 0.4899 0.6146 0.6238 0.044 Uiso 1 1 calc R . .
H18B H 0.5945 0.5700 0.6002 0.044 Uiso 1 1 calc R . .
C19 C 0.8469(2) 0.5222(2) 0.74028(18) 0.0345(8) Uani 1 1 d . . .
C20 C 0.8751(2) 0.6339(2) 0.82538(18) 0.0382(8) Uani 1 1 d . . .
H20A H 0.8362 0.6768 0.7973 0.046 Uiso 1 1 calc R . .
C21 C 0.9646(3) 0.6771(2) 0.8433(2) 0.0573(10) Uani 1 1 d . . .
H21A H 1.0021 0.7030 0.7948 0.086 Uiso 1 1 calc R . .
H21B H 1.0061 0.6357 0.8682 0.086 Uiso 1 1 calc R . .
H21C H 0.9436 0.7207 0.8784 0.086 Uiso 1 1 calc R . .
C22 C 0.8088(3) 0.5980(2) 0.8982(2) 0.0556(10) Uani 1 1 d . . .
H22A H 0.7558 0.5656 0.8835 0.083 Uiso 1 1 calc R . .
H22B H 0.7803 0.6441 0.9279 0.083 Uiso 1 1 calc R . .
H22C H 0.8474 0.5611 0.9302 0.083 Uiso 1 1 calc R . .
C23 C 0.9690(3) 0.4017(2) 0.7362(2) 0.0470(9) Uani 1 1 d . . .
H23A H 0.9776 0.4119 0.7904 0.056 Uiso 1 1 calc R . .
C24 C 1.0611(3) 0.4296(3) 0.6818(2) 0.0643(11) Uani 1 1 d . . .
H24A H 1.0707 0.4900 0.6837 0.096 Uiso 1 1 calc R . .
H24B H 1.0545 0.4184 0.6285 0.096 Uiso 1 1 calc R . .
H24C H 1.1179 0.3985 0.6977 0.096 Uiso 1 1 calc R . .
C25 C 0.9497(3) 0.3087(2) 0.7342(2) 0.0632(11) Uani 1 1 d . . .
H25A H 0.8863 0.2937 0.7663 0.095 Uiso 1 1 calc R . .
H25B H 1.0024 0.2756 0.7546 0.095 Uiso 1 1 calc R . .
H25C H 0.9479 0.2966 0.6804 0.095 Uiso 1 1 calc R . .
C26 C 0.6886(2) 0.48931(19) 0.71322(19) 0.0370(8) Uani 1 1 d . . .
H26A H 0.6989 0.4335 0.7408 0.044 Uiso 1 1 calc R . .
H26B H 0.6988 0.4836 0.6565 0.044 Uiso 1 1 calc R . .
C27 C 0.5855(2) 0.52104(19) 0.73948(19) 0.0360(8) Uani 1 1 d . . .
H27A H 0.5370 0.4863 0.7203 0.043 Uiso 1 1 calc R . .
H27B H 0.5714 0.5162 0.7971 0.043 Uiso 1 1 calc R . .
C28 C 0.6643(2) 0.1688(2) 0.08885(19) 0.0418(8) Uani 1 1 d . . .
H28A H 0.6148 0.1938 0.0616 0.050 Uiso 1 1 calc R . .
C29 C 0.6468(3) 0.0892(2) 0.1270(2) 0.0537(10) Uani 1 1 d . . .
H29A H 0.5863 0.0618 0.1261 0.064 Uiso 1 1 calc R . .
C30 C 0.7167(3) 0.0500(2) 0.1662(2) 0.0594(11) Uani 1 1 d . . .
H30A H 0.7054 -0.0047 0.1924 0.071 Uiso 1 1 calc R . .
C31 C 0.8029(3) 0.0912(2) 0.1667(2) 0.0560(10) Uani 1 1 d . . .
H31A H 0.8522 0.0649 0.1934 0.067 Uiso 1 1 calc R . .
C32 C 0.8190(3) 0.1710(2) 0.1287(2) 0.0525(10) Uani 1 1 d . . .
H32A H 0.8797 0.1979 0.1303 0.063 Uiso 1 1 calc R . .
C33 C 0.7498(2) 0.2140(2) 0.08799(18) 0.0384(8) Uani 1 1 d . . .
C34 C 0.9347(2) 0.2467(2) -0.0326(2) 0.0510(10) Uani 1 1 d . . .
H34A H 0.9041 0.1931 -0.0219 0.061 Uiso 1 1 calc R . .
C35 C 1.0289(3) 0.2518(3) -0.0757(2) 0.0589(11) Uani 1 1 d . . .
H35A H 1.0610 0.2026 -0.0941 0.071 Uiso 1 1 calc R . .
C36 C 1.0754(3) 0.3286(2) -0.0916(2) 0.0512(10) Uani 1 1 d . . .
H36A H 1.1402 0.3329 -0.1202 0.061 Uiso 1 1 calc R . .
C37 C 1.0269(2) 0.3988(2) -0.06572(19) 0.0434(9) Uani 1 1 d . . .
H37A H 1.0577 0.4522 -0.0778 0.052 Uiso 1 1 calc R . .
C38 C 0.9333(2) 0.3927(2) -0.02198(18) 0.0377(8) Uani 1 1 d . . .
H38A H 0.9026 0.4424 -0.0036 0.045 Uiso 1 1 calc R . .
C39 C 0.8826(2) 0.3167(2) -0.00390(18) 0.0377(8) Uani 1 1 d . . .
C40 C 0.7664(2) 0.3559(2) 0.1908(2) 0.0451(9) Uani 1 1 d . . .
H40A H 0.7826 0.2994 0.2062 0.054 Uiso 1 1 calc R . .
C41 C 0.7539(3) 0.4130(3) 0.2467(2) 0.0555(10) Uani 1 1 d . . .
H41A H 0.7631 0.3954 0.2986 0.067 Uiso 1 1 calc R . .
C42 C 0.7283(3) 0.4955(3) 0.2272(3) 0.0568(11) Uani 1 1 d . . .
H42A H 0.7176 0.5346 0.2656 0.068 Uiso 1 1 calc R . .
C43 C 0.7185(3) 0.5197(2) 0.1516(3) 0.0555(10) Uani 1 1 d . . .
H43A H 0.7018 0.5765 0.1373 0.067 Uiso 1 1 calc R . .
C44 C 0.7327(2) 0.4624(2) 0.0952(2) 0.0443(9) Uani 1 1 d . . .
H44A H 0.7262 0.4817 0.0431 0.053 Uiso 1 1 calc R . .
C45 C 0.7561(2) 0.3776(2) 0.1123(2) 0.0393(8) Uani 1 1 d . . .
C46 C 0.6017(2) 0.3719(2) -0.0006(2) 0.0471(9) Uani 1 1 d . . .
H46A H 0.5873 0.3960 0.0477 0.056 Uiso 1 1 calc R . .
C47 C 0.5332(3) 0.3812(2) -0.0513(2) 0.0531(10) Uani 1 1 d . . .
H47A H 0.4742 0.4119 -0.0376 0.064 Uiso 1 1 calc R . .
C48 C 0.5502(3) 0.3461(2) -0.1216(2) 0.0561(11) Uani 1 1 d . . .
H48A H 0.5027 0.3509 -0.1559 0.067 Uiso 1 1 calc R . .
C49 C 0.6372(3) 0.3042(2) -0.1404(2) 0.0539(10) Uani 1 1 d . . .
H49A H 0.6505 0.2799 -0.1887 0.065 Uiso 1 1 calc R . .
C50 C 0.7069(3) 0.2966(2) -0.0897(2) 0.0476(9) Uani 1 1 d . . .
H50A H 0.7673 0.2685 -0.1052 0.057 Uiso 1 1 calc R . .
C51 C 0.6910(2) 0.3289(2) -0.01688(19) 0.0389(8) Uani 1 1 d . . .
C52 C 0.8063(3) 0.1179(2) 0.5179(2) 0.0476(9) Uani 1 1 d . . .
H52A H 0.7836 0.1128 0.4699 0.057 Uiso 1 1 calc R . .
C53 C 0.8915(3) 0.0750(2) 0.5323(2) 0.0567(10) Uani 1 1 d . . .
H53A H 0.9254 0.0411 0.4946 0.068 Uiso 1 1 calc R . .
C54 C 0.9266(3) 0.0815(2) 0.6006(3) 0.0573(11) Uani 1 1 d . . .
H54A H 0.9858 0.0534 0.6100 0.069 Uiso 1 1 calc R . .
C55 C 0.8760(3) 0.1287(2) 0.6554(2) 0.0553(10) Uani 1 1 d . . .
H55A H 0.8990 0.1325 0.7035 0.066 Uiso 1 1 calc R . .
C56 C 0.7904(3) 0.1711(2) 0.6402(2) 0.0493(9) Uani 1 1 d . . .
H56A H 0.7563 0.2036 0.6789 0.059 Uiso 1 1 calc R . .
C57 C 0.7527(2) 0.1682(2) 0.57105(19) 0.0371(8) Uani 1 1 d . . .
C58 C 0.7791(2) 0.3562(2) 0.53223(19) 0.0390(8) Uani 1 1 d . . .
H58A H 0.8266 0.3208 0.5534 0.047 Uiso 1 1 calc R . .
C59 C 0.8043(3) 0.4391(2) 0.5065(2) 0.0495(10) Uani 1 1 d . . .
H59A H 0.8683 0.4588 0.5096 0.059 Uiso 1 1 calc R . .
C60 C 0.7375(3) 0.4926(2) 0.4765(2) 0.0476(9) Uani 1 1 d . . .
H60A H 0.7549 0.5492 0.4585 0.057 Uiso 1 1 calc R . .
C61 C 0.6443(3) 0.4632(2) 0.47299(19) 0.0458(9) Uani 1 1 d . . .
H61A H 0.5965 0.4996 0.4535 0.055 Uiso 1 1 calc R . .
C62 C 0.6215(2) 0.3798(2) 0.49831(19) 0.0416(8) Uani 1 1 d . . .
H62A H 0.5574 0.3606 0.4949 0.050 Uiso 1 1 calc R . .
C63 C 0.6867(2) 0.3226(2) 0.52837(17) 0.0346(8) Uani 1 1 d . . .
C64 C 0.5057(3) 0.2788(2) 0.6551(2) 0.0520(10) Uani 1 1 d . . .
H64A H 0.5152 0.3335 0.6285 0.062 Uiso 1 1 calc R . .
C65 C 0.4283(3) 0.2669(3) 0.7169(2) 0.0662(12) Uani 1 1 d . . .
H65A H 0.3865 0.3127 0.7316 0.079 Uiso 1 1 calc R . .
C66 C 0.4126(3) 0.1883(3) 0.7568(2) 0.0673(13) Uani 1 1 d . . .
H66A H 0.3594 0.1792 0.7984 0.081 Uiso 1 1 calc R . .
C67 C 0.4748(3) 0.1236(3) 0.7356(2) 0.0606(11) Uani 1 1 d . . .
H67A H 0.4658 0.0694 0.7632 0.073 Uiso 1 1 calc R . .
C68 C 0.5505(3) 0.1372(2) 0.67406(19) 0.0507(10) Uani 1 1 d . . .
H68A H 0.5924 0.0911 0.6604 0.061 Uiso 1 1 calc R . .
C69 C 0.5693(2) 0.2153(2) 0.63032(18) 0.0390(8) Uani 1 1 d . . .
C70 C 0.5395(2) 0.12703(19) 0.48695(18) 0.0341(8) Uani 1 1 d . . .
H70A H 0.5063 0.1098 0.5377 0.041 Uiso 1 1 calc R . .
C71 C 0.5120(2) 0.0911(2) 0.4243(2) 0.0403(8) Uani 1 1 d . . .
H71A H 0.4601 0.0512 0.4329 0.048 Uiso 1 1 calc R . .
C72 C 0.5590(2) 0.1126(2) 0.3501(2) 0.0413(8) Uani 1 1 d . . .
H72A H 0.5410 0.0872 0.3073 0.050 Uiso 1 1 calc R . .
C73 C 0.6332(2) 0.1721(2) 0.33856(19) 0.0419(9) Uani 1 1 d . . .
H73A H 0.6666 0.1879 0.2875 0.050 Uiso 1 1 calc R . .
C74 C 0.6585(2) 0.2084(2) 0.40151(19) 0.0406(8) Uani 1 1 d . . .
H74A H 0.7089 0.2498 0.3921 0.049 Uiso 1 1 calc R . .
C75 C 0.6134(2) 0.18718(19) 0.47910(18) 0.0321(7) Uani 1 1 d . . .
O1 O 0.8063(3) 0.9955(2) 0.8920(2) 0.0949(10) Uani 1 1 d DU . .
C76 C 0.8757(7) 0.9918(14) 0.9349(8) 0.085(3) Uani 0.658(7) 1 d PDU A 1
H76C H 0.9154 1.0435 0.9203 0.102 Uiso 0.658(7) 1 calc PR A 1
H76D H 0.8436 0.9945 0.9895 0.102 Uiso 0.658(7) 1 calc PR A 1
C77 C 0.9338(7) 0.9317(6) 0.9343(6) 0.127(3) Uani 0.658(7) 1 d PDU A 1
H77D H 0.9789 0.9379 0.9717 0.191 Uiso 0.658(7) 1 calc PR A 1
H77E H 0.9716 0.9303 0.8819 0.191 Uiso 0.658(7) 1 calc PR A 1
H77F H 0.8969 0.8791 0.9487 0.191 Uiso 0.658(7) 1 calc PR A 1
C76' C 0.8888(12) 1.005(3) 0.9203(15) 0.085(3) Uani 0.342(7) 1 d PD A 2
H76A H 0.8728 1.0444 0.9614 0.102 Uiso 0.342(7) 1 calc PR A 2
H76B H 0.9033 0.9502 0.9470 0.102 Uiso 0.342(7) 1 calc PR A 2
C77' C 0.9690(10) 1.0308(11) 0.8800(10) 0.127(3) Uani 0.342(7) 1 d PD A 2
H77A H 1.0200 1.0308 0.9135 0.191 Uiso 0.342(7) 1 calc PR A 2
H77B H 0.9602 1.0880 0.8564 0.191 Uiso 0.342(7) 1 calc PR A 2
H77C H 0.9890 0.9933 0.8389 0.191 Uiso 0.342(7) 1 calc PR A 2
C78 C 0.7462(4) 1.0663(3) 0.8950(4) 0.112(2) Uani 1 1 d DU A .
H78A H 0.7196 1.0723 0.9503 0.134 Uiso 1 1 calc R . .
H78B H 0.7877 1.1161 0.8754 0.134 Uiso 1 1 calc R . .
C79 C 0.6744(4) 1.0676(3) 0.8571(3) 0.0728(14) Uani 1 1 d DU . .
H79A H 0.6369 1.1199 0.8639 0.109 Uiso 1 1 calc R A .
H79B H 0.6313 1.0194 0.8765 0.109 Uiso 1 1 calc R . .
H79C H 0.6993 1.0643 0.8017 0.109 Uiso 1 1 calc R . .

loop_
_atom_site_aniso_label
_atom_site_aniso_U_11
_atom_site_aniso_U_22
_atom_site_aniso_U_33
_atom_site_aniso_U_23
_atom_site_aniso_U_13
_atom_site_aniso_U_12
Co1 0.0281(2) 0.0285(3) 0.0316(2) -0.00281(19) -0.00553(18) -0.00107(18)
B1 0.036(2) 0.030(2) 0.044(2) -0.0026(18) -0.0066(18) -0.0051(17)
B2 0.035(2) 0.035(2) 0.040(2) -0.0021(18) -0.0083(17) -0.0038(17)
N1 0.0301(14) 0.0261(14) 0.0321(14) -0.0012(12) -0.0053(11) -0.0012(11)
N2 0.0299(14) 0.0320(15) 0.0354(15) -0.0070(12) -0.0034(11) -0.0031(11)
N3 0.0438(17) 0.0356(18) 0.0323(16) -0.0118(13) -0.0068(13) -0.0084(13)
N4 0.0467(18) 0.0430(19) 0.0335(16) -0.0102(14) 0.0018(13) -0.0107(13)
N5 0.0269(13) 0.0316(15) 0.0329(14) -0.0002(12) -0.0054(11) -0.0040(11)
N6 0.0303(15) 0.0310(16) 0.0376(16) 0.0063(13) -0.0025(12) -0.0057(12)
N7 0.0318(15) 0.0437(18) 0.0388(16) 0.0094(14) -0.0066(14) 0.0012(14)
N8 0.0295(14) 0.0305(15) 0.0386(15) -0.0003(12) -0.0086(12) 0.0008(12)
N9 0.0336(16) 0.0438(18) 0.0466(17) -0.0139(15) -0.0114(14) 0.0109(14)
N10 0.0480(19) 0.0377(19) 0.0501(19) -0.0149(15) -0.0197(14) 0.0099(14)
C1 0.0372(18) 0.0304(19) 0.0352(19) -0.0040(15) -0.0059(15) 0.0025(15)
C2 0.047(2) 0.0265(18) 0.0403(19) -0.0072(15) -0.0062(16) -0.0043(15)
C3 0.065(3) 0.046(2) 0.051(2) 0.0002(19) -0.014(2) 0.0041(19)
C4 0.054(2) 0.047(2) 0.055(2) -0.0071(19) 0.0034(18) -0.0167(18)
C5 0.053(2) 0.047(2) 0.0368(19) -0.0156(17) -0.0092(17) -0.0046(17)
C6 0.062(2) 0.058(3) 0.043(2) -0.0166(19) 0.0043(18) 0.000(2)
C7 0.070(3) 0.105(4) 0.062(3) -0.031(3) -0.030(2) 0.020(3)
C8 0.0307(17) 0.043(2) 0.0377(19) -0.0068(16) 0.0004(14) -0.0030(15)
C9 0.0261(17) 0.041(2) 0.0427(19) -0.0010(16) -0.0045(14) -0.0038(14)
C10 0.0300(17) 0.0313(18) 0.0327(17) -0.0068(15) -0.0040(14) -0.0004(14)
C11 0.0319(18) 0.039(2) 0.0401(19) -0.0005(16) -0.0021(15) 0.0020(15)
C12 0.036(2) 0.060(3) 0.063(2) -0.010(2) -0.0138(18) -0.0036(18)
C13 0.052(2) 0.049(2) 0.087(3) -0.025(2) -0.024(2) 0.0104(19)
C14 0.0367(18) 0.041(2) 0.0361(19) 0.0086(16) -0.0026(15) -0.0045(15)
C15 0.070(3) 0.080(3) 0.049(2) -0.004(2) 0.007(2) 0.008(2)
C16 0.056(2) 0.054(3) 0.063(3) 0.023(2) -0.003(2) -0.005(2)
C17 0.0329(18) 0.038(2) 0.0363(18) -0.0001(16) -0.0146(14) -0.0032(15)
C18 0.0329(18) 0.040(2) 0.0392(19) -0.0009(16) -0.0095(15) -0.0079(15)
C19 0.0402(19) 0.0294(19) 0.0345(18) -0.0054(15) -0.0064(15) 0.0013(15)
C20 0.043(2) 0.037(2) 0.0380(19) -0.0052(16) -0.0138(16) 0.0071(16)
C21 0.054(2) 0.062(3) 0.063(3) -0.020(2) -0.025(2) 0.000(2)
C22 0.061(2) 0.061(3) 0.046(2) -0.009(2) -0.0099(19) 0.008(2)
C23 0.052(2) 0.047(2) 0.048(2) -0.0153(18) -0.0218(18) 0.0232(18)
C24 0.045(2) 0.072(3) 0.080(3) -0.030(2) -0.013(2) 0.010(2)
C25 0.069(3) 0.046(3) 0.074(3) -0.008(2) -0.008(2) 0.021(2)
C26 0.0348(18) 0.0290(18) 0.049(2) -0.0050(16) -0.0103(15) 0.0003(14)
C27 0.0366(18) 0.0323(19) 0.0402(19) -0.0005(16) -0.0096(15) -0.0071(14)
C28 0.043(2) 0.039(2) 0.043(2) -0.0091(17) 0.0017(16) -0.0065(16)
C29 0.061(3) 0.044(2) 0.053(2) -0.003(2) 0.002(2) -0.018(2)
C30 0.074(3) 0.036(2) 0.063(3) 0.006(2) 0.000(2) -0.005(2)
C31 0.060(3) 0.046(2) 0.061(3) 0.004(2) -0.011(2) 0.003(2)
C32 0.048(2) 0.043(2) 0.065(3) 0.000(2) -0.0085(19) -0.0050(18)
C33 0.042(2) 0.034(2) 0.0392(19) -0.0106(16) -0.0007(16) -0.0011(16)
C34 0.044(2) 0.045(2) 0.061(2) -0.008(2) 0.0029(18) -0.0081(17)
C35 0.045(2) 0.057(3) 0.072(3) -0.011(2) 0.001(2) 0.0049(19)
C36 0.034(2) 0.064(3) 0.055(2) -0.001(2) -0.0067(17) -0.0050(19)
C37 0.044(2) 0.048(2) 0.039(2) 0.0032(18) -0.0118(16) -0.0138(18)
C38 0.0385(19) 0.037(2) 0.0384(19) -0.0037(16) -0.0080(15) -0.0030(15)
C39 0.0374(18) 0.037(2) 0.0403(19) -0.0061(16) -0.0100(15) -0.0014(16)
C40 0.0323(19) 0.049(2) 0.055(2) -0.007(2) -0.0063(17) -0.0059(16)
C41 0.046(2) 0.073(3) 0.051(2) -0.015(2) -0.0113(18) -0.009(2)
C42 0.044(2) 0.058(3) 0.073(3) -0.026(2) -0.011(2) -0.0055(19)
C43 0.043(2) 0.040(2) 0.083(3) -0.012(2) -0.002(2) -0.0065(17)
C44 0.040(2) 0.043(2) 0.050(2) -0.0084(19) -0.0008(16) -0.0058(16)
C45 0.0262(17) 0.037(2) 0.053(2) -0.0005(18) -0.0025(15) -0.0048(14)
C46 0.042(2) 0.047(2) 0.051(2) 0.0055(18) -0.0082(18) -0.0105(17)
C47 0.040(2) 0.053(3) 0.063(3) 0.011(2) -0.0097(19) -0.0022(18)
C48 0.056(3) 0.057(3) 0.058(3) 0.015(2) -0.026(2) -0.016(2)
C49 0.065(3) 0.054(3) 0.043(2) 0.0028(19) -0.012(2) -0.016(2)
C50 0.049(2) 0.043(2) 0.050(2) -0.0038(18) -0.0029(18) -0.0056(17)
C51 0.0380(19) 0.0322(19) 0.044(2) 0.0056(16) -0.0031(16) -0.0109(15)
C52 0.048(2) 0.043(2) 0.053(2) 0.0004(19) -0.0114(18) 0.0011(18)
C53 0.047(2) 0.051(3) 0.071(3) -0.008(2) -0.005(2) 0.0101(19)
C54 0.042(2) 0.040(2) 0.089(3) 0.007(2) -0.017(2) -0.0021(18)
C55 0.056(2) 0.046(2) 0.070(3) 0.000(2) -0.034(2) -0.003(2)
C56 0.053(2) 0.044(2) 0.053(2) -0.0045(19) -0.0188(19) 0.0052(18)
C57 0.0352(18) 0.0302(19) 0.045(2) 0.0018(16) -0.0056(16) -0.0062(15)
C58 0.0394(19) 0.0304(19) 0.047(2) -0.0082(16) -0.0039(16) -0.0010(15)
C59 0.0342(19) 0.042(2) 0.071(3) -0.018(2) 0.0037(18) -0.0042(17)
C60 0.058(2) 0.030(2) 0.054(2) -0.0067(18) -0.0029(19) -0.0047(18)
C61 0.053(2) 0.040(2) 0.047(2) -0.0059(18) -0.0148(18) -0.0006(18)
C62 0.042(2) 0.039(2) 0.047(2) -0.0054(17) -0.0167(16) -0.0078(16)
C63 0.0360(18) 0.037(2) 0.0312(17) -0.0087(15) -0.0027(14) -0.0049(15)
C64 0.056(2) 0.057(3) 0.042(2) -0.0103(19) 0.0005(18) 0.0025(19)
C65 0.061(3) 0.077(3) 0.060(3) -0.022(3) 0.002(2) 0.003(2)
C66 0.054(3) 0.112(4) 0.036(2) -0.011(3) -0.0009(19) -0.013(3)
C67 0.061(3) 0.075(3) 0.044(2) 0.009(2) -0.008(2) -0.016(2)
C68 0.050(2) 0.062(3) 0.040(2) 0.0021(19) -0.0075(17) -0.0047(19)
C69 0.0406(19) 0.047(2) 0.0321(18) -0.0062(17) -0.0117(15) -0.0106(17)
C70 0.0378(18) 0.0278(18) 0.0359(18) 0.0016(15) -0.0060(15) 0.0006(14)
C71 0.041(2) 0.0284(19) 0.054(2) -0.0070(17) -0.0160(17) 0.0007(15)
C72 0.048(2) 0.034(2) 0.044(2) -0.0119(17) -0.0119(17) 0.0045(16)
C73 0.046(2) 0.046(2) 0.0324(19) -0.0035(17) -0.0047(16) 0.0095(17)
C74 0.0367(19) 0.039(2) 0.046(2) -0.0039(17) -0.0050(16) -0.0063(15)
C75 0.0311(17) 0.0287(18) 0.0367(18) -0.0004(15) -0.0074(14) 0.0012(14)
O1 0.099(3) 0.086(3) 0.102(3) -0.012(2) -0.020(2) -0.008(2)
C76 0.080(4) 0.087(8) 0.103(6) -0.025(6) -0.046(4) -0.028(5)
C77 0.142(8) 0.115(7) 0.145(8) -0.035(6) -0.070(6) -0.005(5)
C76' 0.080(4) 0.087(8) 0.103(6) -0.025(6) -0.046(4) -0.028(5)
C77' 0.142(8) 0.115(7) 0.145(8) -0.035(6) -0.070(6) -0.005(5)
C78 0.115(5) 0.042(3) 0.166(6) -0.020(4) 0.021(4) 0.024(3)
C79 0.096(4) 0.035(2) 0.078(3) -0.013(2) 0.019(3) 0.016(2)

loop_
_atom_type_symbol
_atom_type_description
_atom_type_scat_dispersion_real
_atom_type_scat_dispersion_imag
_atom_type_scat_source
C C 0.0033 0.0016 'International Tables Vol C Tables 4.2.6.8 and 6.1.1.4'
H H 0.0000 0.0000 'International Tables Vol C Tables 4.2.6.8 and 6.1.1.4'
B B 0.0013 0.0007 'International Tables Vol C Tables 4.2.6.8 and 6.1.1.4'
N N 0.0061 0.0033 'International Tables Vol C Tables 4.2.6.8 and 6.1.1.4'
Co Co 0.3494 0.9721 'International Tables Vol C Tables 4.2.6.8 and 6.1.1.4'
O O 0.0106 0.0060 'International Tables Vol C Tables 4.2.6.8 and 6.1.1.4'

loop_
_geom_angle_atom_site_label_1
_geom_angle_atom_site_label_2
_geom_angle_atom_site_label_3
_geom_angle
_geom_angle_site_symmetry_1
_geom_angle_site_symmetry_3
_geom_angle_publ_flag
N8 Co1 N5 117.76(10) . . ?
N8 Co1 N2 121.92(10) . . ?
N5 Co1 N2 118.81(10) . . ?
N8 Co1 N1 85.05(10) . . ?
N5 Co1 N1 86.18(10) . . ?
N2 Co1 N1 86.48(10) . . ?
C45 B1 C39 110.1(3) . . ?
C45 B1 C51 112.2(3) . . ?
C39 B1 C51 108.1(3) . . ?
C45 B1 C33 109.3(3) . . ?
C39 B1 C33 109.3(3) . . ?
C51 B1 C33 107.6(3) . . ?
C57 B2 C75 109.0(3) . . ?
C57 B2 C69 109.8(3) . . ?
C75 B2 C69 109.6(3) . . ?
C57 B2 C63 109.6(3) . . ?
C75 B2 C63 108.2(3) . . ?
C69 B2 C63 110.6(3) . . ?
C9 N1 C18 112.5(2) . . ?
C9 N1 C27 112.6(2) . . ?
C18 N1 C27 111.7(2) . . ?
C9 N1 Co1 106.12(18) . . ?
C18 N1 Co1 106.52(17) . . ?
C27 N1 Co1 106.87(17) . . ?
C1 N2 C8 116.4(2) . . ?
C1 N2 Co1 132.4(2) . . ?
C8 N2 Co1 107.49(19) . . ?
C1 N3 C2 124.5(3) . . ?
C1 N4 C5 127.3(3) . . ?
C10 N5 C17 117.2(2) . . ?
C10 N5 Co1 131.0(2) . . ?
C17 N5 Co1 108.63(17) . . ?
C10 N6 C11 124.6(3) . . ?
C10 N7 C14 127.7(3) . . ?
C19 N8 C26 116.5(3) . . ?
C19 N8 Co1 131.3(2) . . ?
C26 N8 Co1 110.30(19) . . ?
C19 N9 C20 124.5(3) . . ?
C19 N10 C23 128.1(3) . . ?
N2 C1 N4 122.1(3) . . ?
N2 C1 N3 119.8(3) . . ?
N4 C1 N3 118.0(3) . . ?
N3 C2 C4 108.3(3) . . ?
N3 C2 C3 112.1(3) . . ?
C4 C2 C3 112.3(3) . . ?
N4 C5 C6 109.1(3) . . ?
N4 C5 C7 110.4(3) . . ?
C6 C5 C7 111.4(3) . . ?
N2 C8 C9 109.1(2) . . ?
N1 C9 C8 110.2(2) . . ?
N5 C10 N7 122.9(3) . . ?
N5 C10 N6 120.3(3) . . ?
N7 C10 N6 116.7(3) . . ?
N6 C11 C13 112.1(3) . . ?
N6 C11 C12 109.3(3) . . ?
C13 C11 C12 111.4(3) . . ?
N7 C14 C15 111.3(3) . . ?
N7 C14 C16 108.9(3) . . ?
C15 C14 C16 111.2(3) . . ?
N5 C17 C18 109.2(2) . . ?
N1 C18 C17 110.2(2) . . ?
N8 C19 N10 122.9(3) . . ?
N8 C19 N9 119.8(3) . . ?
N10 C19 N9 117.2(3) . . ?
N9 C20 C21 108.7(3) . . ?
N9 C20 C22 112.1(3) . . ?
C21 C20 C22 112.6(3) . . ?
N10 C23 C24 112.2(3) . . ?
N10 C23 C25 107.5(3) . . ?
C24 C23 C25 111.5(3) . . ?
N8 C26 C27 107.7(2) . . ?
N1 C27 C26 109.9(2) . . ?
C29 C28 C33 123.9(3) . . ?
C30 C29 C28 120.2(4) . . ?
C31 C30 C29 118.6(4) . . ?
C30 C31 C32 120.6(4) . . ?
C31 C32 C33 123.1(3) . . ?
C28 C33 C32 113.7(3) . . ?
C28 C33 B1 124.3(3) . . ?
C32 C33 B1 122.0(3) . . ?
C35 C34 C39 123.4(3) . . ?
C36 C35 C34 119.6(4) . . ?
C37 C36 C35 119.1(3) . . ?
C36 C37 C38 120.8(3) . . ?
C37 C38 C39 122.8(3) . . ?
C38 C39 C34 114.4(3) . . ?
C38 C39 B1 122.3(3) . . ?
C34 C39 B1 123.3(3) . . ?
C41 C40 C45 123.3(4) . . ?
C42 C41 C40 120.2(4) . . ?
C43 C42 C41 118.7(4) . . ?
C42 C43 C44 120.9(4) . . ?
C43 C44 C45 122.7(4) . . ?
C44 C45 C40 114.1(3) . . ?
C44 C45 B1 121.9(3) . . ?
C40 C45 B1 124.0(3) . . ?
C47 C46 C51 123.3(4) . . ?
C48 C47 C46 120.5(4) . . ?
C49 C48 C47 118.2(4) . . ?
C48 C49 C50 120.9(4) . . ?
C49 C50 C51 122.5(3) . . ?
C46 C51 C50 114.5(3) . . ?
C46 C51 B1 124.0(3) . . ?
C50 C51 B1 121.4(3) . . ?
C53 C52 C57 122.8(4) . . ?
C54 C53 C52 120.0(4) . . ?
C53 C54 C55 119.6(4) . . ?
C54 C55 C56 119.6(4) . . ?
C57 C56 C55 123.1(4) . . ?
C56 C57 C52 114.7(3) . . ?
C56 C57 B2 121.8(3) . . ?
C52 C57 B2 123.4(3) . . ?
C59 C58 C63 122.8(3) . . ?
C60 C59 C58 120.4(3) . . ?
C59 C60 C61 119.1(3) . . ?
C60 C61 C62 119.2(3) . . ?
C61 C62 C63 124.1(3) . . ?
C62 C63 C58 114.3(3) . . ?
C62 C63 B2 120.8(3) . . ?
C58 C63 B2 124.8(3) . . ?
C69 C64 C65 123.4(4) . . ?
C66 C65 C64 119.7(4) . . ?
C67 C66 C65 119.1(4) . . ?
C66 C67 C68 119.8(4) . . ?
C67 C68 C69 123.8(4) . . ?
C64 C69 C68 114.1(3) . . ?
C64 C69 B2 125.6(3) . . ?
C68 C69 B2 120.2(3) . . ?
C71 C70 C75 123.2(3) . . ?
C72 C71 C70 120.6(3) . . ?
C71 C72 C73 118.8(3) . . ?
C74 C73 C72 119.8(3) . . ?
C73 C74 C75 123.3(3) . . ?
C70 C75 C74 114.2(3) . . ?
C70 C75 B2 124.0(3) . . ?
C74 C75 B2 121.4(3) . . ?
C76' O1 C78 113(2) . . ?
C76 O1 C78 116.6(11) . . ?
C77 C76 O1 120.6(15) . . ?
C77' C76' O1 125(2) . . ?
C79 C78 O1 116.7(5) . . ?

loop_
_geom_bond_atom_site_label_1
_geom_bond_atom_site_label_2
_geom_bond_distance
_geom_bond_site_symmetry_2
_geom_bond_publ_flag
Co1 N8 1.980(3) . ?
Co1 N5 1.984(3) . ?
Co1 N2 1.991(3) . ?
Co1 N1 2.060(2) . ?
B1 C45 1.638(5) . ?
B1 C39 1.654(5) . ?
B1 C51 1.654(5) . ?
B1 C33 1.657(5) . ?
B2 C57 1.642(5) . ?
B2 C75 1.647(5) . ?
B2 C69 1.647(5) . ?
B2 C63 1.649(5) . ?
N1 C9 1.473(4) . ?
N1 C18 1.476(4) . ?
N1 C27 1.478(4) . ?
N2 C1 1.326(4) . ?
N2 C8 1.476(4) . ?
N3 C1 1.354(4) . ?
N3 C2 1.463(4) . ?
N4 C1 1.350(4) . ?
N4 C5 1.470(4) . ?
N5 C10 1.321(4) . ?
N5 C17 1.476(4) . ?
N6 C10 1.360(4) . ?
N6 C11 1.459(4) . ?
N7 C10 1.350(4) . ?
N7 C14 1.463(4) . ?
N8 C19 1.316(4) . ?
N8 C26 1.473(4) . ?
N9 C19 1.352(4) . ?
N9 C20 1.469(4) . ?
N10 C19 1.347(4) . ?
N10 C23 1.463(4) . ?
C2 C4 1.519(4) . ?
C2 C3 1.525(4) . ?
C5 C6 1.513(5) . ?
C5 C7 1.515(5) . ?
C8 C9 1.512(4) . ?
C11 C13 1.503(5) . ?
C11 C12 1.517(4) . ?
C14 C15 1.512(5) . ?
C14 C16 1.519(4) . ?
C17 C18 1.511(4) . ?
C20 C21 1.508(4) . ?
C20 C22 1.515(5) . ?
C23 C24 1.506(5) . ?
C23 C25 1.517(5) . ?
C26 C27 1.513(4) . ?
C28 C29 1.384(5) . ?
C28 C33 1.388(4) . ?
C29 C30 1.372(5) . ?
C30 C31 1.367(5) . ?
C31 C32 1.384(5) . ?
C32 C33 1.406(5) . ?
C34 C35 1.392(5) . ?
C34 C39 1.405(4) . ?
C35 C36 1.378(5) . ?
C36 C37 1.369(5) . ?
C37 C38 1.390(4) . ?
C38 C39 1.397(4) . ?
C40 C41 1.384(5) . ?
C40 C45 1.410(5) . ?
C41 C42 1.382(5) . ?
C42 C43 1.365(5) . ?
C43 C44 1.395(5) . ?
C44 C45 1.401(4) . ?
C46 C47 1.385(5) . ?
C46 C51 1.397(5) . ?
C47 C48 1.382(5) . ?
C48 C49 1.369(5) . ?
C49 C50 1.398(5) . ?
C50 C51 1.400(5) . ?
C52 C53 1.389(5) . ?
C52 C57 1.397(4) . ?
C53 C54 1.367(5) . ?
C54 C55 1.369(5) . ?
C55 C56 1.395(5) . ?
C56 C57 1.390(4) . ?
C58 C59 1.389(5) . ?
C58 C63 1.400(4) . ?
C59 C60 1.372(5) . ?
C60 C61 1.384(5) . ?
C61 C62 1.388(4) . ?
C62 C63 1.392(4) . ?
C64 C69 1.381(5) . ?
C64 C65 1.395(5) . ?
C65 C66 1.380(6) . ?
C66 C67 1.368(6) . ?
C67 C68 1.378(5) . ?
C68 C69 1.406(5) . ?
C70 C71 1.385(4) . ?
C70 C75 1.392(4) . ?
C71 C72 1.371(4) . ?
C72 C73 1.384(5) . ?
C73 C74 1.382(4) . ?
C74 C75 1.412(4) . ?
O1 C76' 1.321(14) . ?
O1 C76 1.297(9) . ?
O1 C78 1.386(5) . ?
C76 C77 1.236(17) . ?
C76' C77' 1.263(19) . ?
C78 C79 1.270(6) . ?

loop_
_geom_hbond_atom_site_label_D
_geom_hbond_atom_site_label_H
_geom_hbond_atom_site_label_A
_geom_hbond_distance_DH
_geom_hbond_distance_HA
_geom_hbond_distance_DA
_geom_hbond_angle_DHA
_geom_hbond_site_symmetry_A
N3 H3 O1 0.77(3) 2.48(3) 3.212(4) 159(3) .

loop_
_geom_torsion_atom_site_label_1
_geom_torsion_atom_site_label_2
_geom_torsion_atom_site_label_3
_geom_torsion_atom_site_label_4
_geom_torsion
_geom_torsion_site_symmetry_1
_geom_torsion_site_symmetry_2
_geom_torsion_site_symmetry_3
_geom_torsion_site_symmetry_4
_geom_torsion_publ_flag
N8 Co1 N1 C9 132.62(19) . . . . ?
N5 Co1 N1 C9 -109.07(19) . . . . ?
N2 Co1 N1 C9 10.14(19) . . . . ?
N8 Co1 N1 C18 -107.31(19) . . . . ?
N5 Co1 N1 C18 11.00(19) . . . . ?
N2 Co1 N1 C18 130.2(2) . . . . ?
N8 Co1 N1 C27 12.27(18) . . . . ?
N5 Co1 N1 C27 130.58(19) . . . . ?
N2 Co1 N1 C27 -110.21(19) . . . . ?
N8 Co1 N2 C1 91.8(3) . . . . ?
N5 Co1 N2 C1 -102.6(3) . . . . ?
N1 Co1 N2 C1 173.8(3) . . . . ?
N8 Co1 N2 C8 -65.3(2) . . . . ?
N5 Co1 N2 C8 100.4(2) . . . . ?
N1 Co1 N2 C8 16.7(2) . . . . ?
N8 Co1 N5 C10 -104.0(3) . . . . ?
N2 Co1 N5 C10 89.8(3) . . . . ?
N1 Co1 N5 C10 173.7(3) . . . . ?
N8 Co1 N5 C17 97.5(2) . . . . ?
N2 Co1 N5 C17 -68.8(2) . . . . ?
N1 Co1 N5 C17 15.10(19) . . . . ?
N5 Co1 N8 C19 94.9(3) . . . . ?
N2 Co1 N8 C19 -99.3(3) . . . . ?
N1 Co1 N8 C19 178.0(3) . . . . ?
N5 Co1 N8 C26 -68.2(2) . . . . ?
N2 Co1 N8 C26 97.6(2) . . . . ?
N1 Co1 N8 C26 14.82(19) . . . . ?
C8 N2 C1 N4 6.0(4) . . . . ?
Co1 N2 C1 N4 -149.5(3) . . . . ?
C8 N2 C1 N3 -172.8(3) . . . . ?
Co1 N2 C1 N3 31.7(4) . . . . ?
C5 N4 C1 N2 179.5(3) . . . . ?
C5 N4 C1 N3 -1.8(5) . . . . ?
C2 N3 C1 N2 19.6(5) . . . . ?
C2 N3 C1 N4 -159.1(3) . . . . ?
C1 N3 C2 C4 -168.3(3) . . . . ?
C1 N3 C2 C3 67.3(4) . . . . ?
C1 N4 C5 C6 147.8(3) . . . . ?
C1 N4 C5 C7 -89.5(4) . . . . ?
C1 N2 C8 C9 158.5(3) . . . . ?
Co1 N2 C8 C9 -40.2(3) . . . . ?
C18 N1 C9 C8 -150.9(3) . . . . ?
C27 N1 C9 C8 81.7(3) . . . . ?
Co1 N1 C9 C8 -34.8(3) . . . . ?
N2 C8 C9 N1 51.2(3) . . . . ?
C17 N5 C10 N7 10.1(4) . . . . ?
Co1 N5 C10 N7 -147.0(3) . . . . ?
C17 N5 C10 N6 -172.6(3) . . . . ?
Co1 N5 C10 N6 30.3(4) . . . . ?
C14 N7 C10 N5 -168.4(3) . . . . ?
C14 N7 C10 N6 14.2(5) . . . . ?
C11 N6 C10 N5 24.3(4) . . . . ?
C11 N6 C10 N7 -158.2(3) . . . . ?
C10 N6 C11 C13 63.5(4) . . . . ?
C10 N6 C11 C12 -172.5(3) . . . . ?
C10 N7 C14 C15 73.5(4) . . . . ?
C10 N7 C14 C16 -163.6(3) . . . . ?
C10 N5 C17 C18 159.9(3) . . . . ?
Co1 N5 C17 C18 -38.1(3) . . . . ?
C9 N1 C18 C17 81.1(3) . . . . ?
C27 N1 C18 C17 -151.1(2) . . . . ?
Co1 N1 C18 C17 -34.7(3) . . . . ?
N5 C17 C18 N1 49.4(3) . . . . ?
C26 N8 C19 N10 15.2(4) . . . . ?
Co1 N8 C19 N10 -147.2(3) . . . . ?
C26 N8 C19 N9 -166.5(3) . . . . ?
Co1 N8 C19 N9 31.1(4) . . . . ?
C23 N10 C19 N8 -167.2(3) . . . . ?
C23 N10 C19 N9 14.5(5) . . . . ?
C20 N9 C19 N8 25.0(5) . . . . ?
C20 N9 C19 N10 -156.7(3) . . . . ?
C19 N9 C20 C21 -175.5(3) . . . . ?
C19 N9 C20 C22 59.4(4) . . . . ?
C19 N10 C23 C24 -86.2(4) . . . . ?
C19 N10 C23 C25 150.8(3) . . . . ?
C19 N8 C26 C27 155.7(3) . . . . ?
Co1 N8 C26 C27 -38.4(3) . . . . ?
C9 N1 C27 C26 -152.7(3) . . . . ?
C18 N1 C27 C26 79.5(3) . . . . ?
Co1 N1 C27 C26 -36.6(3) . . . . ?
N8 C26 C27 N1 50.0(3) . . . . ?
C33 C28 C29 C30 -0.9(5) . . . . ?
C28 C29 C30 C31 0.2(6) . . . . ?
C29 C30 C31 C32 0.2(6) . . . . ?
C30 C31 C32 C33 0.0(6) . . . . ?
C29 C28 C33 C32 1.0(5) . . . . ?
C29 C28 C33 B1 -177.4(3) . . . . ?
C31 C32 C33 C28 -0.6(5) . . . . ?
C31 C32 C33 B1 177.9(3) . . . . ?
C45 B1 C33 C28 103.8(3) . . . . ?
C39 B1 C33 C28 -135.6(3) . . . . ?
C51 B1 C33 C28 -18.4(4) . . . . ?
C45 B1 C33 C32 -74.5(4) . . . . ?
C39 B1 C33 C32 46.1(4) . . . . ?
C51 B1 C33 C32 163.3(3) . . . . ?
C39 C34 C35 C36 0.4(6) . . . . ?
C34 C35 C36 C37 -1.2(6) . . . . ?
C35 C36 C37 C38 1.9(5) . . . . ?
C36 C37 C38 C39 -1.9(5) . . . . ?
C37 C38 C39 C34 1.0(5) . . . . ?
C37 C38 C39 B1 -177.8(3) . . . . ?
C35 C34 C39 C38 -0.3(5) . . . . ?
C35 C34 C39 B1 178.5(3) . . . . ?
C45 B1 C39 C38 -36.3(4) . . . . ?
C51 B1 C39 C38 86.7(4) . . . . ?
C33 B1 C39 C38 -156.4(3) . . . . ?
C45 B1 C39 C34 145.0(3) . . . . ?
C51 B1 C39 C34 -92.0(4) . . . . ?
C33 B1 C39 C34 24.9(4) . . . . ?
C45 C40 C41 C42 1.3(5) . . . . ?
C40 C41 C42 C43 -1.9(5) . . . . ?
C41 C42 C43 C44 0.9(5) . . . . ?
C42 C43 C44 C45 0.9(5) . . . . ?
C43 C44 C45 C40 -1.5(5) . . . . ?
C43 C44 C45 B1 178.4(3) . . . . ?
C41 C40 C45 C44 0.4(5) . . . . ?
C41 C40 C45 B1 -179.5(3) . . . . ?
C39 B1 C45 C44 83.6(4) . . . . ?
C51 B1 C45 C44 -36.9(4) . . . . ?
C33 B1 C45 C44 -156.2(3) . . . . ?
C39 B1 C45 C40 -96.6(4) . . . . ?
C51 B1 C45 C40 142.9(3) . . . . ?
C33 B1 C45 C40 23.6(4) . . . . ?
C51 C46 C47 C48 1.1(5) . . . . ?
C46 C47 C48 C49 -1.8(5) . . . . ?
C47 C48 C49 C50 0.4(5) . . . . ?
C48 C49 C50 C51 1.7(5) . . . . ?
C47 C46 C51 C50 1.0(5) . . . . ?
C47 C46 C51 B1 -175.0(3) . . . . ?
C49 C50 C51 C46 -2.3(5) . . . . ?
C49 C50 C51 B1 173.7(3) . . . . ?
C45 B1 C51 C46 -22.9(4) . . . . ?
C39 B1 C51 C46 -144.5(3) . . . . ?
C33 B1 C51 C46 97.5(4) . . . . ?
C45 B1 C51 C50 161.5(3) . . . . ?
C39 B1 C51 C50 39.8(4) . . . . ?
C33 B1 C51 C50 -78.2(4) . . . . ?
C57 C52 C53 C54 -0.5(6) . . . . ?
C52 C53 C54 C55 1.6(6) . . . . ?
C53 C54 C55 C56 -1.4(6) . . . . ?
C54 C55 C56 C57 0.0(6) . . . . ?
C55 C56 C57 C52 1.1(5) . . . . ?
C55 C56 C57 B2 -176.4(3) . . . . ?
C53 C52 C57 C56 -0.9(5) . . . . ?
C53 C52 C57 B2 176.5(3) . . . . ?
C75 B2 C57 C56 -165.1(3) . . . . ?
C69 B2 C57 C56 -45.0(4) . . . . ?
C63 B2 C57 C56 76.7(4) . . . . ?
C75 B2 C57 C52 17.7(4) . . . . ?
C69 B2 C57 C52 137.8(3) . . . . ?
C63 B2 C57 C52 -100.5(3) . . . . ?
C63 C58 C59 C60 0.9(5) . . . . ?
C58 C59 C60 C61 0.5(5) . . . . ?
C59 C60 C61 C62 -1.3(5) . . . . ?
C60 C61 C62 C63 0.7(5) . . . . ?
C61 C62 C63 C58 0.7(5) . . . . ?
C61 C62 C63 B2 -176.9(3) . . . . ?
C59 C58 C63 C62 -1.5(5) . . . . ?
C59 C58 C63 B2 176.0(3) . . . . ?
C57 B2 C63 C62 169.7(3) . . . . ?
C75 B2 C63 C62 51.0(4) . . . . ?
C69 B2 C63 C62 -69.1(4) . . . . ?
C57 B2 C63 C58 -7.6(4) . . . . ?
C75 B2 C63 C58 -126.4(3) . . . . ?
C69 B2 C63 C58 113.6(3) . . . . ?
C69 C64 C65 C66 0.2(6) . . . . ?
C64 C65 C66 C67 1.1(6) . . . . ?
C65 C66 C67 C68 -1.4(6) . . . . ?
C66 C67 C68 C69 0.3(6) . . . . ?
C65 C64 C69 C68 -1.1(5) . . . . ?
C65 C64 C69 B2 174.1(3) . . . . ?
C67 C68 C69 C64 0.9(5) . . . . ?
C67 C68 C69 B2 -174.6(3) . . . . ?
C57 B2 C69 C64 143.5(3) . . . . ?
C75 B2 C69 C64 -96.7(4) . . . . ?
C63 B2 C69 C64 22.5(4) . . . . ?
C57 B2 C69 C68 -41.5(4) . . . . ?
C75 B2 C69 C68 78.2(4) . . . . ?
C63 B2 C69 C68 -162.6(3) . . . . ?
C75 C70 C71 C72 1.3(5) . . . . ?
C70 C71 C72 C73 -1.2(5) . . . . ?
C71 C72 C73 C74 0.1(5) . . . . ?
C72 C73 C74 C75 1.1(5) . . . . ?
C71 C70 C75 C74 -0.2(4) . . . . ?
C71 C70 C75 B2 -173.2(3) . . . . ?
C73 C74 C75 C70 -1.0(5) . . . . ?
C73 C74 C75 B2 172.3(3) . . . . ?
C57 B2 C75 C70 93.8(3) . . . . ?
C69 B2 C75 C70 -26.5(4) . . . . ?
C63 B2 C75 C70 -147.1(3) . . . . ?
C57 B2 C75 C74 -78.8(4) . . . . ?
C69 B2 C75 C74 161.0(3) . . . . ?
C63 B2 C75 C74 40.4(4) . . . . ?
C78 O1 C76 C77 -178.4(11) . . . . ?
C76 O1 C76' C77' 160(15) . . . . ?
C78 O1 C76' C77' -92(4) . . . . ?
C76' O1 C78 C79 168.1(14) . . . . ?
C76 O1 C78 C79 -175.5(9) . . . . ?
